data_4000794
loop_
_publ_author_name
'Meng, Chang-Yu'
'Chen, Hong'
'Wang, Peng'
'Chen, Ling'

_publ_section_title
;
 Syntheses, Structures, and Magnetic and Thermoelectric Properties of
 Double-Tunnel Tellurides: AxRE2Cu6--xTe6(A = K--Cs; RE = La--Nd)
;
_journal_issue 22
_journal_name_full 'Chemistry of Materials'
_journal_page_first 4910
_journal_paper_doi 10.1021/cm201574a
_journal_volume 23
_journal_year 2011
_chemical_formula_moiety 'Ce0.67 Cu1.76 K0.24 Te2'
_chemical_formula_sum 'Ce0.67 Cu1.76 K0.24 Te2'
_chemical_formula_weight 469.75
_chemical_name_systematic
; 
 ? 
;
_space_group_IT_number 176
_symmetry_cell_setting hexagonal
_symmetry_space_group_name_Hall '-P 6c'
_symmetry_space_group_name_H-M 'P 63/m'
_atom_sites_solution_primary direct
_atom_sites_solution_secondary difmap
_audit_creation_method SHELXL-97
_cell_angle_alpha 90.00
_cell_angle_beta 90.00
_cell_angle_gamma 120.00
_cell_formula_units_Z 3
_cell_length_a 9.9649(9)
_cell_length_b 9.9649(9)
_cell_length_c 4.2042(9)
_cell_measurement_reflns_used 443
_cell_measurement_temperature 293(2)
_cell_measurement_theta_max 27.4372
_cell_measurement_theta_min 2.3599
_cell_volume 361.54(9)
_computing_cell_refinement 'CrystalClear (Rigaku Inc., 2007)'
_computing_data_collection 'CrystalClear (Rigaku Inc., 2007)'
_computing_data_reduction 'CrystalClear (Rigaku Inc., 2007)'
_computing_molecular_graphics 'Bruker SHELXTL'
_computing_publication_material 'Bruker SHELXTL'
_computing_structure_refinement 'SHELXL-97 (Sheldrick, 1997)'
_computing_structure_solution 'SHELXS-97 (Sheldrick, 1990)'
_diffrn_ambient_temperature 293(2)
_diffrn_detector_area_resol_mean 13.6612
_diffrn_measured_fraction_theta_full 1.000
_diffrn_measured_fraction_theta_max 1.000
_diffrn_measurement_device_type SCXMini
_diffrn_measurement_method CCD_Profile_fitting
_diffrn_radiation_monochromator graphite
_diffrn_radiation_source 'fine-focus sealed tube'
_diffrn_radiation_type MoK\a
_diffrn_radiation_wavelength 0.71073
_diffrn_reflns_av_R_equivalents 0.0338
_diffrn_reflns_av_sigmaI/netI 0.0166
_diffrn_reflns_limit_h_max 12
_diffrn_reflns_limit_h_min -12
_diffrn_reflns_limit_k_max 8
_diffrn_reflns_limit_k_min -12
_diffrn_reflns_limit_l_max 5
_diffrn_reflns_limit_l_min -5
_diffrn_reflns_number 2820
_diffrn_reflns_theta_full 27.51
_diffrn_reflns_theta_max 27.51
_diffrn_reflns_theta_min 2.36
_exptl_absorpt_coefficient_mu 25.785
_exptl_absorpt_correction_T_max 1.0000
_exptl_absorpt_correction_T_min 0.4767
_exptl_absorpt_correction_type multi-scan
_exptl_crystal_colour gray
_exptl_crystal_density_diffrn 6.473
_exptl_crystal_density_method 'not measured'
_exptl_crystal_description rod
_exptl_crystal_F_000 595
_exptl_crystal_size_max 0.13
_exptl_crystal_size_mid 0.11
_exptl_crystal_size_min 0.09
_refine_diff_density_max 1.243
_refine_diff_density_min -0.921
_refine_diff_density_rms 0.197
_refine_ls_extinction_coef 0.0052(5)
_refine_ls_extinction_expression Fc^*^=kFc[1+0.001xFc^2^\l^3^/sin(2\q)]^-1/4^
_refine_ls_extinction_method SHELXL
_refine_ls_goodness_of_fit_ref 1.320
_refine_ls_matrix_type full
_refine_ls_number_parameters 23
_refine_ls_number_reflns 315
_refine_ls_number_restraints 14
_refine_ls_restrained_S_all 1.356
_refine_ls_R_factor_all 0.0210
_refine_ls_R_factor_gt 0.0203
_refine_ls_shift/su_max 0.000
_refine_ls_shift/su_mean 0.000
_refine_ls_structure_factor_coef Fsqd
_refine_ls_weighting_details 'calc w=1/[\s^2^(Fo^2^)+(0.0160P)^2^+0.8593P] where P=(Fo^2^+2Fc^2^)/3'
_refine_ls_weighting_scheme calc
_refine_ls_wR_factor_gt 0.0422
_refine_ls_wR_factor_ref 0.0426
_reflns_number_gt 309
_reflns_number_total 315
_reflns_threshold_expression >2sigma(I)
_cod_data_source_file cm201574a_si_001.cif
_cod_data_source_block K0.73Ce2Cu5.27Te6
_cod_depositor_comments
;
The following automatic conversions were performed:

'_exptl_absorpt_correction_type' value 'Multi-scan' changed to
'multi-scan' according to
/home/saulius/struct/CIF-dictionaries/cif_core.dic dictionary named
'cif_core.dic' version 2.4.1 from 2010-06-29.

Automatic conversion script
Id: cif_fix_values 1715 2011-07-08 13:25:40Z adriana 
;
_cod_original_sg_symbol_H-M 'P 63/m '
_cod_database_code 4000794

loop_
_symmetry_equiv_pos_as_xyz
'x, y, z'
'-y, x-y, z'
'-x+y, -x, z'
'-x, -y, z+1/2'
'y, -x+y, z+1/2'
'x-y, x, z+1/2'
'-x, -y, -z'
'y, -x+y, -z'
'x-y, x, -z'
'x, y, -z-1/2'
'-y, x-y, -z-1/2'
'-x+y, -x, -z-1/2'

loop_
_atom_site_label
_atom_site_type_symbol
_atom_site_fract_x
_atom_site_fract_y
_atom_site_fract_z
_atom_site_U_iso_or_equiv
_atom_site_adp_type
_atom_site_occupancy
_atom_site_symmetry_multiplicity
_atom_site_calc_flag
_atom_site_refinement_flags
K1 K 0.0000 0.0000 0.2500 0.054(8) Uani 0.158(14) 6 d SPU
K2 K 0.0000 0.0000 0.0000 0.072(8) Uani 0.207(16) 6 d SPU
Ce Ce 0.6667 0.3333 0.2500 0.0141(2) Uani 1 6 d S
Cu Cu 0.40006(12) 0.43416(11) 0.2500 0.0185(3) Uani 0.878(3) 2 d SPU
Te Te 0.11709(5) 0.38829(5) 0.2500 0.01505(19) Uani 1 2 d SU

loop_
_atom_site_aniso_label
_atom_site_aniso_U_11
_atom_site_aniso_U_22
_atom_site_aniso_U_33
_atom_site_aniso_U_23
_atom_site_aniso_U_13
_atom_site_aniso_U_12
K1 0.046(8) 0.046(8) 0.070(13) 0.000 0.000 0.023(4)
K2 0.065(7) 0.065(7) 0.086(13) 0.000 0.000 0.032(4)
Ce 0.0169(3) 0.0169(3) 0.0086(3) 0.000 0.000 0.00846(13)
Cu 0.0223(5) 0.0205(5) 0.0155(5) 0.000 0.000 0.0128(4)
Te 0.0153(3) 0.0182(3) 0.0115(3) 0.000 0.000 0.00829(19)

loop_
_atom_type_symbol
_atom_type_description
_atom_type_scat_dispersion_real
_atom_type_scat_dispersion_imag
_atom_type_scat_source
K K 0.2009 0.2494 'International Tables Vol C Tables 4.2.6.8 and 6.1.1.4'
Cu Cu 0.3201 1.2651 'International Tables Vol C Tables 4.2.6.8 and 6.1.1.4'
Te Te -0.5308 1.6751 'International Tables Vol C Tables 4.2.6.8 and 6.1.1.4'
Ce Ce -0.2486 2.6331 'International Tables Vol C Tables 4.2.6.8 and 6.1.1.4'

loop_
_geom_angle_atom_site_label_1
_geom_angle_atom_site_label_2
_geom_angle_atom_site_label_3
_geom_angle
_geom_angle_site_symmetry_1
_geom_angle_site_symmetry_3
K2 K1 K2 180.0 4 .
K2 K1 K1 0.0 4 7_556
K2 K1 K1 180.0 . 7_556
K2 K1 K1 180.0 4 7
K2 K1 K1 0.0 . 7
K1 K1 K1 180.0 7_556 7
K2 K1 K2 180.0 4 4_554
K2 K1 K2 0.0 . 4_554
K1 K1 K2 180.0 7_556 4_554
K1 K1 K2 0.0 7 4_554
K2 K1 K2 0.0 4 1_556
K2 K1 K2 180.0 . 1_556
K1 K1 K2 0.0 7_556 1_556
K1 K1 K2 180.0 7 1_556
K2 K1 K2 180.0 4_554 1_556
K2 K1 Te 90.0 4 2
K2 K1 Te 90.0 . 2
K1 K1 Te 90.0 7_556 2
K1 K1 Te 90.0 7 2
K2 K1 Te 90.0 4_554 2
K2 K1 Te 90.0 1_556 2
K2 K1 Te 90.0 4 .
K2 K1 Te 90.0 . .
K1 K1 Te 90.0 7_556 .
K1 K1 Te 90.0 7 .
K2 K1 Te 90.0 4_554 .
K2 K1 Te 90.0 1_556 .
Te K1 Te 120.0 2 .
K2 K1 Te 90.0 4 3
K2 K1 Te 90.0 . 3
K1 K1 Te 90.0 7_556 3
K1 K1 Te 90.0 7 3
K2 K1 Te 90.0 4_554 3
K2 K1 Te 90.0 1_556 3
Te K1 Te 120.0 2 3
Te K1 Te 120.0 . 3
K2 K1 Te 58.555(7) 4 8_556
K2 K1 Te 121.445(7) . 8_556
K1 K1 Te 58.555(7) 7_556 8_556
K1 K1 Te 121.445(7) 7 8_556
K2 K1 Te 121.445(7) 4_554 8_556
K2 K1 Te 58.555(7) 1_556 8_556
Te K1 Te 148.555(7) 2 8_556
Te K1 Te 64.750(2) . 8_556
Te K1 Te 64.750(2) 3 8_556
K2 K1 Te 121.445(7) 4 7
K2 K1 Te 58.555(7) . 7
K1 K1 Te 121.445(7) 7_556 7
K1 K1 Te 58.555(7) 7 7
K2 K1 Te 58.555(7) 4_554 7
K2 K1 Te 121.445(7) 1_556 7
Te K1 Te 64.750(2) 2 7
Te K1 Te 148.555(7) . 7
Te K1 Te 64.750(2) 3 7
Te K1 Te 129.500(4) 8_556 7
K2 K1 Te 121.445(7) 4 9
K2 K1 Te 58.555(7) . 9
K1 K1 Te 121.445(7) 7_556 9
K1 K1 Te 58.555(7) 7 9
K2 K1 Te 58.555(7) 4_554 9
K2 K1 Te 121.445(7) 1_556 9
Te K1 Te 64.750(2) 2 9
Te K1 Te 64.750(2) . 9
Te K1 Te 148.555(7) 3 9
Te K1 Te 129.500(4) 8_556 9
Te K1 Te 95.265(9) 7 9
K1 K2 K1 180.0 7 .
K1 K2 K2 180.0 7 4
K1 K2 K2 0.0 . 4
K1 K2 K2 0.0 7 4_554
K1 K2 K2 180.0 . 4_554
K2 K2 K2 180.0 4 4_554
K1 K2 K1 0.0 7 1_554
K1 K2 K1 180.0 . 1_554
K2 K2 K1 180.0 4 1_554
K2 K2 K1 0.0 4_554 1_554
K1 K2 K1 180.0 7 7_556
K1 K2 K1 0.0 . 7_556
K2 K2 K1 0.0 4 7_556
K2 K2 K1 180.0 4_554 7_556
K1 K2 K1 180.0 1_554 7_556
K1 K2 Te 72.999(4) 7 7
K1 K2 Te 107.001(4) . 7
K2 K2 Te 107.001(4) 4 7
K2 K2 Te 72.999(4) 4_554 7
K1 K2 Te 72.999(4) 1_554 7
K1 K2 Te 107.001(4) 7_556 7
K1 K2 Te 107.001(4) 7 .
K1 K2 Te 72.999(4) . .
K2 K2 Te 72.999(4) 4 .
K2 K2 Te 107.001(4) 4_554 .
K1 K2 Te 107.001(4) 1_554 .
K1 K2 Te 72.999(4) 7_556 .
Te K2 Te 180.000(13) 7 .
K1 K2 Te 107.001(4) 7 2
K1 K2 Te 72.999(4) . 2
K2 K2 Te 72.999(4) 4 2
K2 K2 Te 107.001(4) 4_554 2
K1 K2 Te 107.001(4) 1_554 2
K1 K2 Te 72.999(4) 7_556 2
Te K2 Te 68.175(4) 7 2
Te K2 Te 111.825(4) . 2
K1 K2 Te 72.999(4) 7 8
K1 K2 Te 107.001(4) . 8
K2 K2 Te 107.001(4) 4 8
K2 K2 Te 72.999(4) 4_554 8
K1 K2 Te 72.999(4) 1_554 8
K1 K2 Te 107.001(4) 7_556 8
Te K2 Te 111.825(4) 7 8
Te K2 Te 68.175(4) . 8
Te K2 Te 180.000(15) 2 8
K1 K2 Te 72.999(4) 7 9
K1 K2 Te 107.001(4) . 9
K2 K2 Te 107.001(4) 4 9
K2 K2 Te 72.999(4) 4_554 9
K1 K2 Te 72.999(4) 1_554 9
K1 K2 Te 107.001(4) 7_556 9
Te K2 Te 111.825(4) 7 9
Te K2 Te 68.175(4) . 9
Te K2 Te 68.175(4) 2 9
Te K2 Te 111.825(4) 8 9
K1 K2 Te 107.001(4) 7 3
K1 K2 Te 72.999(4) . 3
K2 K2 Te 72.999(4) 4 3
K2 K2 Te 107.001(4) 4_554 3
K1 K2 Te 107.001(4) 1_554 3
K1 K2 Te 72.999(4) 7_556 3
Te K2 Te 68.175(4) 7 3
Te K2 Te 111.825(4) . 3
Te K2 Te 111.825(4) 2 3
Te K2 Te 68.175(4) 8 3
Te K2 Te 180.000(10) 9 3
Cu Ce Cu 120.0 2_655 3_665
Cu Ce Cu 120.0 2_655 .
Cu Ce Cu 120.0 3_665 .
Cu Ce Te 47.134(12) 2_655 9_655
Cu Ce Te 91.786(16) 3_665 9_655
Cu Ce Te 130.476(12) . 9_655
Cu Ce Te 47.134(12) 2_655 9_656
Cu Ce Te 91.786(16) 3_665 9_656
Cu Ce Te 130.476(12) . 9_656
Te Ce Te 79.620(16) 9_655 9_656
Cu Ce Te 130.476(12) 2_655 7_666
Cu Ce Te 47.134(12) 3_665 7_666
Cu Ce Te 91.786(16) . 7_666
Te Ce Te 134.826(6) 9_655 7_666
Te Ce Te 83.404(12) 9_656 7_666
Cu Ce Te 130.476(12) 2_655 7_665
Cu Ce Te 47.134(12) 3_665 7_665
Cu Ce Te 91.786(16) . 7_665
Te Ce Te 83.404(12) 9_655 7_665
Te Ce Te 134.826(6) 9_656 7_665
Te Ce Te 79.620(16) 7_666 7_665
Cu Ce Te 91.785(16) 2_655 8
Cu Ce Te 130.476(12) 3_665 8
Cu Ce Te 47.134(12) . 8
Te Ce Te 83.404(12) 9_655 8
Te Ce Te 134.826(6) 9_656 8
Te Ce Te 134.826(6) 7_666 8
Te Ce Te 83.404(12) 7_665 8
Cu Ce Te 91.786(16) 2_655 8_556
Cu Ce Te 130.476(12) 3_665 8_556
Cu Ce Te 47.134(12) . 8_556
Te Ce Te 134.826(6) 9_655 8_556
Te Ce Te 83.404(12) 9_656 8_556
Te Ce Te 83.404(12) 7_666 8_556
Te Ce Te 134.826(6) 7_665 8_556
Te Ce Te 79.620(16) 8 8_556
Cu Ce Cu 88.15(3) 2_655 9_656
Cu Ce Cu 48.11(2) 3_665 9_656
Cu Ce Cu 134.42(2) . 9_656
Te Ce Cu 95.086(17) 9_655 9_656
Te Ce Cu 45.897(18) 9_656 9_656
Te Ce Cu 45.915(18) 7_666 9_656
Te Ce Cu 95.099(18) 7_665 9_656
Te Ce Cu 177.977(10) 8 9_656
Te Ce Cu 102.403(17) 8_556 9_656
Cu Ce Cu 88.15(3) 2_655 9_655
Cu Ce Cu 48.11(2) 3_665 9_655
Cu Ce Cu 134.42(2) . 9_655
Te Ce Cu 45.897(18) 9_655 9_655
Te Ce Cu 95.086(18) 9_656 9_655
Te Ce Cu 95.099(18) 7_666 9_655
Te Ce Cu 45.915(18) 7_665 9_655
Te Ce Cu 102.403(17) 8 9_655
Te Ce Cu 177.977(10) 8_556 9_655
Cu Ce Cu 75.57(2) 9_656 9_655
Cu Ce Cu 48.11(2) 2_655 8
Cu Ce Cu 134.42(2) 3_665 8
Cu Ce Cu 88.15(3) . 8
Te Ce Cu 45.915(18) 9_655 8
Te Ce Cu 95.099(17) 9_656 8
Te Ce Cu 177.977(11) 7_666 8
Te Ce Cu 102.403(17) 7_665 8
Te Ce Cu 45.897(18) 8 8
Te Ce Cu 95.086(18) 8_556 8
Cu Ce Cu 133.450(8) 9_656 8
Cu Ce Cu 86.379(17) 9_655 8
Te Cu Te 112.84(4) . 2_665
Te Cu Te 100.42(3) . 8
Te Cu Te 117.08(3) 2_665 8
Te Cu Te 100.42(3) . 8_556
Te Cu Te 117.08(3) 2_665 8_556
Te Cu Te 106.54(4) 8 8_556
Te Cu Cu 123.02(4) . 7_666
Te Cu Cu 58.55(4) 2_665 7_666
Te Cu Cu 135.14(6) 8 7_666
Te Cu Cu 58.53(2) 8_556 7_666
Te Cu Cu 123.02(4) . 7_665
Te Cu Cu 58.55(4) 2_665 7_665
Te Cu Cu 58.53(2) 8 7_665
Te Cu Cu 135.14(6) 8_556 7_665
Cu Cu Cu 100.33(7) 7_666 7_665
Te Cu Ce 155.91(4) . .
Te Cu Ce 91.25(3) 2_665 .
Te Cu Ce 66.57(2) 8 .
Te Cu Ce 66.57(2) 8_556 .
Cu Cu Ce 68.89(4) 7_666 .
Cu Cu Ce 68.89(4) 7_665 .
Te Cu Ce 64.083(18) . 7_666
Te Cu Ce 64.075(19) 2_665 7_666
Te Cu Ce 160.99(3) 8 7_666
Te Cu Ce 87.895(16) 8_556 7_666
Cu Cu Ce 63.00(3) 7_666 7_666
Cu Cu Ce 119.15(5) 7_665 7_666
Ce Cu Ce 131.89(2) . 7_666
Te Cu Ce 64.083(18) . 7_665
Te Cu Ce 64.075(19) 2_665 7_665
Te Cu Ce 87.895(17) 8 7_665
Te Cu Ce 160.99(3) 8_556 7_665
Cu Cu Ce 119.15(5) 7_666 7_665
Cu Cu Ce 63.00(3) 7_665 7_665
Ce Cu Ce 131.89(2) . 7_665
Ce Cu Ce 75.57(2) 7_666 7_665
Cu Te Cu 127.16(4) . 3_565
Cu Te Cu 125.738(18) . 9
Cu Te Cu 62.92(3) 3_565 9
Cu Te Cu 125.738(18) . 9_556
Cu Te Cu 62.92(3) 3_565 9_556
Cu Te Cu 106.54(4) 9 9_556
Cu Te Ce 70.020(17) . 7_666
Cu Te Ce 70.010(17) 3_565 7_666
Cu Te Ce 128.63(3) 9 7_666
Cu Te Ce 66.30(2) 9_556 7_666
Cu Te Ce 70.020(17) . 7_665
Cu Te Ce 70.010(17) 3_565 7_665
Cu Te Ce 66.30(2) 9 7_665
Cu Te Ce 128.63(3) 9_556 7_665
Ce Te Ce 79.620(16) 7_666 7_665
Cu Te K1 85.78(2) . .
Cu Te K1 147.06(3) 3_565 .
Cu Te K1 99.85(2) 9 .
Cu Te K1 99.85(2) 9_556 .
Ce Te K1 131.375(10) 7_666 .
Ce Te K1 131.375(10) 7_665 .
Cu Te K2 85.97(2) . .
Cu Te K2 143.37(2) 3_565 .
Cu Te K2 85.94(2) 9 .
Cu Te K2 113.45(3) 9_556 .
Ce Te K2 145.015(11) 7_666 .
Ce Te K2 116.417(11) 7_665 .
K1 Te K2 17.001(4) . .
Cu Te K2 85.97(2) . 4
Cu Te K2 143.37(2) 3_565 4
Cu Te K2 113.45(3) 9 4
Cu Te K2 85.94(2) 9_556 4
Ce Te K2 116.417(10) 7_666 4
Ce Te K2 145.015(11) 7_665 4
K1 Te K2 17.001(4) . 4
K2 Te K2 34.001(8) . 4
Cu Te K1 86.40(2) . 7
Cu Te K1 135.722(18) 3_565 7
Cu Te K1 74.21(2) 9 7
Cu Te K1 124.34(3) 9_556 7
Ce Te K1 153.886(13) 7_666 7
Ce Te K1 103.292(12) 7_665 7
K1 Te K1 31.445(7) . 7
K2 Te K1 14.445(3) . 7
K2 Te K1 48.446(11) 4 7
Cu Te K1 86.40(2) . 7_556
Cu Te K1 135.722(18) 3_565 7_556
Cu Te K1 124.34(3) 9 7_556
Cu Te K1 74.21(2) 9_556 7_556
Ce Te K1 103.292(12) 7_666 7_556
Ce Te K1 153.886(13) 7_665 7_556
K1 Te K1 31.445(7) . 7_556
K2 Te K1 48.446(11) . 7_556
K2 Te K1 14.445(2) 4 7_556
K1 Te K1 62.890(13) 7 7_556

loop_
_geom_bond_atom_site_label_1
_geom_bond_atom_site_label_2
_geom_bond_distance
_geom_bond_site_symmetry_2
Ce Cu 3.2767(10) 2_655
Ce Cu 3.2767(10) 3_665
Ce Cu 3.2767(10) .
Ce Te 3.2833(5) 9_655
Ce Te 3.2833(5) 9_656
Ce Te 3.2833(5) 7_666
Ce Te 3.2833(5) 7_665
Ce Te 3.2833(5) 8
Ce Te 3.2833(5) 8_556
Ce Cu 3.4307(8) 9_656
Ce Cu 3.4307(8) 9_655
Ce Cu 3.4307(8) 8
Cu Te 2.6213(11) .
Cu Te 2.6223(11) 2_665
Cu Te 2.6228(7) 8
Cu Te 2.6228(7) 8_556
Cu Cu 2.7375(14) 7_666
Cu Cu 2.7375(14) 7_665
Cu Ce 3.4307(8) 7_666
Cu Ce 3.4307(8) 7_665
Te Cu 2.6223(11) 3_565
Te Cu 2.6228(7) 9
Te Cu 2.6228(7) 9_556
Te Ce 3.2833(5) 7_666
Te Ce 3.2833(5) 7_665
